data_4305774
loop_
_publ_author_name
'Mark S. Denning'
'Mark Irwin'
'Jose M. Goicoechea'

_publ_contact_author
;
 Dr. J. M. Goicoechea           
 Chemistry Research Laboratory
 University of Oxford
 Mansfield Road
 Oxford
 OX1 3TA
 UK
;
_publ_contact_author_email jose.goicoechea@chem.ox.ac.uk
_publ_contact_author_fax '+44 1865 272690'
_publ_contact_author_phone '+44 1865 275961'
_publ_section_title
;
Synthesis and Characterization of the 4,4'-Bipyridyl Dianion and Radical
Monoanion. A Structural Study
;
_journal_name_full 'Inorganic Chemistry'
_journal_page_first 6118
_journal_page_last 6120
_journal_paper_doi 10.1021/ic800726p
_journal_volume 47
_journal_year 2008
_chemical_formula_moiety 'C14 H24 N6 Na2'
_chemical_formula_sum 'C14 H24 N6 Na2'
_chemical_formula_weight 322.38
_chemical_name_systematic
; 
[Na(N2C10H8)0.5(C2N2H8)]
;
_space_group_IT_number 64
_symmetry_cell_setting orthorhombic
_symmetry_space_group_name_Hall '-C 2ac 2'
_symmetry_space_group_name_H-M 'C m c e'
_atom_sites_solution_hydrogens geom
_atom_sites_solution_primary direct
_atom_sites_solution_secondary difmap
_audit_creation_method SHELXL-97
_cell_angle_alpha 90.0000
_cell_angle_beta 90.0000
_cell_angle_gamma 90.0000
_cell_formula_units_Z 4
_cell_length_a 13.26520(70)
_cell_length_b 15.24010(80)
_cell_length_c 8.36370(50)
_cell_measurement_temperature 250(2)
_cell_volume 1690.83(16)
_computing_cell_refinement
;
KappaCCD software "DENZO" (Otwinowski & Minor, 1996)
;
_computing_data_collection
;
KappaCCD software "Collect" (Nonius, 2000)
;
_computing_data_reduction
;
KappaCCD software "DENZO" (Otwinowski & Minor, 1996)
;
_computing_molecular_graphics 'WinGX (Farrugia, 2005)'
_computing_publication_material 'XCIF (Sheldrick, 2001)'
_computing_structure_refinement 'SHELXL-97 (Sheldrick, 1997)'
_computing_structure_solution 'SHELXS-97 (Sheldrick, 1990)'
_diffrn_ambient_temperature 250(2)
_diffrn_measured_fraction_theta_full 0.981
_diffrn_measured_fraction_theta_max 0.981
_diffrn_measurement_device_type 'Nonius KappaCCD'
_diffrn_measurement_method 'omega scans'
_diffrn_radiation_monochromator graphite
_diffrn_radiation_source 'fine-focus sealed tube'
_diffrn_radiation_type MoK\a
_diffrn_radiation_wavelength 0.71073
_diffrn_reflns_av_R_equivalents 0.0240
_diffrn_reflns_av_sigmaI/netI 0.0388
_diffrn_reflns_limit_h_max 15
_diffrn_reflns_limit_h_min -15
_diffrn_reflns_limit_k_max 18
_diffrn_reflns_limit_k_min -17
_diffrn_reflns_limit_l_max 9
_diffrn_reflns_limit_l_min -9
_diffrn_reflns_number 1385
_diffrn_reflns_theta_full 25.00
_diffrn_reflns_theta_max 25.00
_diffrn_reflns_theta_min 6.17
_exptl_absorpt_coefficient_mu 0.124
_exptl_absorpt_correction_T_max 0.9877
_exptl_absorpt_correction_T_min 0.9684
_exptl_absorpt_correction_type multi-scan
_exptl_absorpt_process_details 'DENZO/SCALEPACK (Otwinowski & Minor, 1997)'
_exptl_crystal_colour purple
_exptl_crystal_density_diffrn 1.266
_exptl_crystal_density_method 'not measured'
_exptl_crystal_description plate
_exptl_crystal_F_000 688
_exptl_crystal_size_max 0.26
_exptl_crystal_size_mid 0.20
_exptl_crystal_size_min 0.10
_refine_diff_density_max 0.455
_refine_diff_density_min -0.466
_refine_diff_density_rms 0.058
_refine_ls_extinction_method none
_refine_ls_goodness_of_fit_ref 1.086
_refine_ls_hydrogen_treatment constr
_refine_ls_matrix_type full
_refine_ls_number_parameters 55
_refine_ls_number_reflns 766
_refine_ls_number_restraints 0
_refine_ls_restrained_S_all 1.086
_refine_ls_R_factor_all 0.0874
_refine_ls_R_factor_gt 0.0688
_refine_ls_shift/su_max 0.000
_refine_ls_shift/su_mean 0.000
_refine_ls_structure_factor_coef Fsqd
_refine_ls_weighting_details 'calc w=1/[\s^2^(Fo^2^)+(0.1091P)^2^+2.5572P] where P=(Fo^2^+2Fc^2^)/3'
_refine_ls_weighting_scheme calc
_refine_ls_wR_factor_gt 0.1953
_refine_ls_wR_factor_ref 0.2074
_reflns_number_gt 573
_reflns_number_total 766
_reflns_threshold_expression >2sigma(I)
_cod_data_source_file ic800726p-file001_4.cif
_cod_data_source_block cmca
_cod_depositor_comments
;
The following automatic conversions were performed:
'_symmetry_cell_setting' value 'Orthorhombic' changed to 'orthorhombic'
according to '/home/saulius/struct/CIF-dictionaries/cif_core.dic'
dictionary named 'cif_core.dic' version 2.4.1 from 2010-06-29.

Automatic conversion script
Id: cif_fix_enum 1527 2010-12-29 10:47:43Z saulius 

The following automatic conversions were performed:
data name '_contact_author_fax' replaced with
'_publ_contact_author_fax' as specified in the replacement file
'/home/antanas/src/cod-tools/trunk/data/replacement-values/replacement_tags.lst'.

Automatic conversion script
Id: cif_correct_tags 4998 2017-03-02 13:24:31Z antanas 

2021-12-16
Z value and formula fixed to values more according to usual
chemical conventions.                 miguel
;
_cod_original_formula_sum 'C7 H12 N3 Na'
_cod_original_formula_weight 161.19
_cod_original_formula_moiety 'C7 H12 N3 Na'
_cod_original_formula_units_Z 8
_cod_original_cell_volume 1690.830(161)
_cod_original_sg_symbol_Hall '-C 2bc 2'
_cod_original_sg_symbol_H-M 'C m c a'
_cod_database_code 4305774

loop_
_symmetry_equiv_pos_as_xyz
'x, y, z'
'-x, -y+1/2, z+1/2'
'-x, y+1/2, -z+1/2'
'x, -y, -z'
'x+1/2, y+1/2, z'
'-x+1/2, -y+1, z+1/2'
'-x+1/2, y+1, -z+1/2'
'x+1/2, -y+1/2, -z'
'-x, -y, -z'
'x, y-1/2, -z-1/2'
'x, -y-1/2, z-1/2'
'-x, y, z'
'-x+1/2, -y+1/2, -z'
'x+1/2, y, -z-1/2'
'x+1/2, -y, z-1/2'
'-x+1/2, y+1/2, z'

loop_
_atom_site_label
_atom_site_type_symbol
_atom_site_fract_x
_atom_site_fract_y
_atom_site_fract_z
_atom_site_U_iso_or_equiv
_atom_site_adp_type
_atom_site_occupancy
_atom_site_symmetry_multiplicity
_atom_site_calc_flag
_atom_site_refinement_flags
_atom_site_disorder_assembly
_atom_site_disorder_group
Na1 Na 0.0000 0.39686(12) -0.3252(2) 0.0536(7) Uani 1 2 d S . .
N1 N 0.0000 0.3960(3) -0.6077(5) 0.0578(11) Uani 1 2 d S . .
C1 C 0.0855(3) 0.4178(2) -0.6904(4) 0.0516(9) Uani 1 1 d . . .
H1 H 0.1472 0.4051 -0.6403 0.062 Uiso 1 1 calc R . .
C2 C 0.0907(2) 0.4558(2) -0.8371(3) 0.0455(8) Uani 1 1 d . . .
H2 H 0.1542 0.4673 -0.8823 0.055 Uiso 1 1 calc R . .
C3 C 0.0000 0.4793(3) -0.9263(5) 0.0387(10) Uani 1 2 d S . .
N1A N -0.1216(2) 0.3135(2) -0.1607(4) 0.0631(9) Uani 1 1 d . . .
H1A H -0.1069 0.3269 -0.0572 0.076 Uiso 1 1 d R . .
H2A H -0.1054 0.2560 -0.1738 0.076 Uiso 1 1 d R . .
C1A C -0.2326(4) 0.3185(5) -0.1745(6) 0.1050(19) Uani 1 1 d . . .
H3A H -0.2620 0.2685 -0.1176 0.126 Uiso 1 1 calc R . .
H4A H -0.2557 0.3721 -0.1212 0.126 Uiso 1 1 calc R . .

loop_
_atom_site_aniso_label
_atom_site_aniso_U_11
_atom_site_aniso_U_22
_atom_site_aniso_U_33
_atom_site_aniso_U_23
_atom_site_aniso_U_13
_atom_site_aniso_U_12
Na1 0.0671(13) 0.0562(12) 0.0374(10) 0.0042(8) 0.000 0.000
N1 0.081(3) 0.056(2) 0.037(2) 0.0117(18) 0.000 0.000
C1 0.065(2) 0.0495(17) 0.0399(16) 0.0052(13) -0.0097(15) 0.0059(15)
C2 0.0467(17) 0.0501(17) 0.0398(17) 0.0059(13) -0.0039(13) 0.0026(13)
C3 0.042(2) 0.042(2) 0.0320(19) 0.0020(16) 0.000 0.000
N1A 0.0456(16) 0.077(2) 0.0666(19) 0.0050(16) -0.0060(14) -0.0079(13)
C1A 0.062(3) 0.174(6) 0.079(3) 0.020(3) -0.003(2) -0.018(3)

loop_
_atom_type_symbol
_atom_type_description
_atom_type_scat_dispersion_real
_atom_type_scat_dispersion_imag
_atom_type_scat_source
C C 0.0033 0.0016 'International Tables Vol C Tables 4.2.6.8 and 6.1.1.4'
H H 0.0000 0.0000 'International Tables Vol C Tables 4.2.6.8 and 6.1.1.4'
N N 0.0061 0.0033 'International Tables Vol C Tables 4.2.6.8 and 6.1.1.4'
Na Na 0.0362 0.0249 'International Tables Vol C Tables 4.2.6.8 and 6.1.1.4'

loop_
_geom_angle_atom_site_label_1
_geom_angle_atom_site_label_2
_geom_angle_atom_site_label_3
_geom_angle
_geom_angle_site_symmetry_1
_geom_angle_site_symmetry_3
_geom_angle_publ_flag
N1 Na1 N1A 123.63(11) . . ?
N1 Na1 N1A 123.63(11) . 12 ?
N1A Na1 N1A 81.48(15) . 12 ?
N1 Na1 C3 138.43(15) . 9_564 ?
N1A Na1 C3 85.91(11) . 9_564 ?
N1A Na1 C3 85.91(11) 12 9_564 ?
N1 Na1 C2 118.34(12) . 4_564 ?
N1A Na1 C2 114.19(12) . 4_564 ?
N1A Na1 C2 82.29(11) 12 4_564 ?
C3 Na1 C2 29.59(7) 9_564 4_564 ?
N1 Na1 C2 118.34(12) . 9_564 ?
N1A Na1 C2 82.29(11) . 9_564 ?
N1A Na1 C2 114.19(12) 12 9_564 ?
C3 Na1 C2 29.59(7) 9_564 9_564 ?
C2 Na1 C2 49.25(13) 4_564 9_564 ?
N1 Na1 C1 92.75(12) . 4_564 ?
N1A Na1 C1 134.07(12) . 4_564 ?
N1A Na1 C1 102.10(11) 12 4_564 ?
C3 Na1 C1 49.38(9) 9_564 4_564 ?
C2 Na1 C1 26.30(9) 4_564 4_564 ?
C2 Na1 C1 54.10(10) 9_564 4_564 ?
N1 Na1 C1 92.75(12) . 9_564 ?
N1A Na1 C1 102.10(11) . 9_564 ?
N1A Na1 C1 134.07(12) 12 9_564 ?
C3 Na1 C1 49.38(9) 9_564 9_564 ?
C2 Na1 C1 54.10(10) 4_564 9_564 ?
C2 Na1 C1 26.30(9) 9_564 9_564 ?
C1 Na1 C1 43.70(15) 4_564 9_564 ?
C1 N1 C1 111.8(4) 12 . ?
C1 N1 Na1 120.3(2) 12 . ?
C1 N1 Na1 120.3(2) . . ?
C2 C1 N1 127.0(3) . . ?
C2 C1 Na1 70.25(18) . 9_564 ?
N1 C1 Na1 84.0(2) . 9_564 ?
C2 C1 H1 116.5 . . ?
N1 C1 H1 116.5 . . ?
Na1 C1 H1 119.7 9_564 . ?
C1 C2 C3 121.6(3) . . ?
C1 C2 Na1 83.4(2) . 9_564 ?
C3 C2 Na1 72.91(19) . 9_564 ?
C1 C2 H2 119.2 . . ?
C3 C2 H2 119.2 . . ?
Na1 C2 H2 114.7 9_564 . ?
C3 C3 C2 124.51(17) 9_563 . ?
C3 C3 C2 124.51(17) 9_563 12 ?
C2 C3 C2 110.9(3) . 12 ?
C3 C3 Na1 111.0(4) 9_563 9_564 ?
C2 C3 Na1 77.50(19) . 9_564 ?
C2 C3 Na1 77.50(19) 12 9_564 ?
C1A N1A Na1 125.4(3) . . ?
C1A N1A H1A 106.0 . . ?
Na1 N1A H1A 106.0 . . ?
C1A N1A H2A 105.9 . . ?
Na1 N1A H2A 106.0 . . ?
H1A N1A H2A 106.3 . . ?
C1A C1A N1A 114.6(6) 7_444 . ?
C1A C1A H3A 108.6 7_444 . ?
N1A C1A H3A 108.6 . . ?
C1A C1A H4A 108.6 7_444 . ?
N1A C1A H4A 108.6 . . ?
H3A C1A H4A 107.6 . . ?

loop_
_geom_bond_atom_site_label_1
_geom_bond_atom_site_label_2
_geom_bond_distance
_geom_bond_site_symmetry_2
_geom_bond_publ_flag
Na1 N1 2.363(4) . ?
Na1 N1A 2.471(3) . ?
Na1 N1A 2.471(3) 12 ?
Na1 C3 2.826(4) 9_564 ?
Na1 C2 2.886(4) 4_564 ?
Na1 C2 2.886(4) 9_564 ?
Na1 C1 3.046(4) 4_564 ?
Na1 C1 3.046(4) 9_564 ?
N1 C1 1.369(4) 12 ?
N1 C1 1.369(4) . ?
C1 C2 1.359(4) . ?
C1 Na1 3.046(4) 9_564 ?
C1 H1 0.9400 . ?
C2 C3 1.460(4) . ?
C2 Na1 2.886(4) 9_564 ?
C2 H2 0.9400 . ?
C3 C3 1.384(8) 9_563 ?
C3 C2 1.460(4) 12 ?
C3 Na1 2.826(4) 9_564 ?
N1A C1A 1.479(6) . ?
N1A H1A 0.9100 . ?
N1A H2A 0.9100 . ?
C1A C1A 1.344(10) 7_444 ?
C1A H3A 0.9800 . ?
C1A H4A 0.9800 . ?
